data_4335373
loop_
_publ_author_name
'Michael Giese'
'Markus Albrecht'
'Simon Steike'
'Anton Ackermann'
'Arto Valkonen'
'Kari Rissanen'

_publ_section_title
;
 Di-, Tri-, and Tetra(pentafluorophenyl) Derivatives for Oligotopic
 Anion-\p Interactions
;
_journal_name_full 'Inorganic Chemistry'
_journal_page_first 7666
_journal_page_last 7672
_journal_paper_doi 10.1021/ic4008087
_journal_volume 52
_journal_year 2013
_chemical_formula_moiety 'C20 H20 F10 N2, C2 H6 O S, Br, Cl'
_chemical_formula_sum 'C22 H26 Br Cl F10 N2 O S'
_chemical_formula_weight 671.87
_chemical_name_systematic
;
 ?
;
_space_group_IT_number 2
_symmetry_cell_setting triclinic
_symmetry_space_group_name_Hall '-P 1'
_symmetry_space_group_name_H-M 'P -1'
_atom_sites_solution_hydrogens geom
_atom_sites_solution_primary direct
_atom_sites_solution_secondary difmap
_audit_creation_method SHELXL-97
_cell_angle_alpha 111.6180(10)
_cell_angle_beta 90.966(2)
_cell_angle_gamma 93.449(2)
_cell_formula_units_Z 2
_cell_length_a 6.9241(2)
_cell_length_b 12.7624(3)
_cell_length_c 16.7270(4)
_cell_measurement_reflns_used 5586
_cell_measurement_temperature 123(2)
_cell_measurement_theta_max 28.283
_cell_measurement_theta_min 0.407
_cell_volume 1370.46(6)
_computing_cell_refinement 'DENZO-SMN (Otwinowski & Minor, 1997)'
_computing_data_collection 'Collect (Bruker, 2008)'
_computing_data_reduction DENZO-SMN
_computing_molecular_graphics 'ORTEP-3 (Farrugia, 1997); MERCURY (Macrae, <i>et al.</i>, 2008)'
_computing_publication_material SHELXL-97
_computing_structure_refinement 'SHELXL-97 (Sheldrick, 2008)'
_computing_structure_solution 'SIR-2004 (Burla, et al., 2005)'
_diffrn_ambient_temperature 123(2)
_diffrn_detector_area_resol_mean 9
_diffrn_measured_fraction_theta_full 0.996
_diffrn_measured_fraction_theta_max 0.996
_diffrn_measurement_device_type 'Bruker-Nonius Kappa CCD with APEXII detector'
_diffrn_measurement_method '\f and \w scans'
_diffrn_radiation_monochromator graphite
_diffrn_radiation_source 'fine-focus sealed tube'
_diffrn_radiation_type MoK\a
_diffrn_radiation_wavelength 0.71073
_diffrn_reflns_av_R_equivalents 0.0181
_diffrn_reflns_av_sigmaI/netI 0.0359
_diffrn_reflns_limit_h_max 8
_diffrn_reflns_limit_h_min -8
_diffrn_reflns_limit_k_max 15
_diffrn_reflns_limit_k_min -15
_diffrn_reflns_limit_l_max 17
_diffrn_reflns_limit_l_min -20
_diffrn_reflns_number 8300
_diffrn_reflns_theta_full 25.25
_diffrn_reflns_theta_max 25.25
_diffrn_reflns_theta_min 2.62
_exptl_absorpt_coefficient_mu 1.761
_exptl_absorpt_correction_T_max 0.6478
_exptl_absorpt_correction_T_min 0.5113
_exptl_absorpt_correction_type multi-scan
_exptl_absorpt_process_details 'Sadabs (Sheldrick, 1996)'
_exptl_crystal_colour colourless
_exptl_crystal_density_diffrn 1.628
_exptl_crystal_description rod
_exptl_crystal_F_000 676
_exptl_crystal_size_max 0.44
_exptl_crystal_size_mid 0.40
_exptl_crystal_size_min 0.27
_refine_diff_density_max 0.403
_refine_diff_density_min -0.602
_refine_diff_density_rms 0.064
_refine_ls_extinction_method none
_refine_ls_goodness_of_fit_ref 1.037
_refine_ls_hydrogen_treatment constr
_refine_ls_matrix_type full
_refine_ls_number_parameters 343
_refine_ls_number_reflns 4939
_refine_ls_number_restraints 37
_refine_ls_restrained_S_all 1.037
_refine_ls_R_factor_all 0.0436
_refine_ls_R_factor_gt 0.0347
_refine_ls_shift/su_max 0.001
_refine_ls_shift/su_mean 0.000
_refine_ls_structure_factor_coef Fsqd
_refine_ls_weighting_details 'calc w=1/[\s^2^(Fo^2^)+(0.0349P)^2^+1.6329P] where P=(Fo^2^+2Fc^2^)/3'
_refine_ls_weighting_scheme calc
_refine_ls_wR_factor_gt 0.0851
_refine_ls_wR_factor_ref 0.0897
_reflns_number_gt 4260
_reflns_number_total 4939
_reflns_threshold_expression >2\s(I)
_cod_data_source_file ic4008087_si_002_02.cif
_cod_data_source_block (2a)
_cod_database_code 4335373

loop_
_symmetry_equiv_pos_as_xyz
'x, y, z'
'-x, -y, -z'

loop_
_atom_site_label
_atom_site_type_symbol
_atom_site_fract_x
_atom_site_fract_y
_atom_site_fract_z
_atom_site_U_iso_or_equiv
_atom_site_adp_type
_atom_site_occupancy
_atom_site_symmetry_multiplicity
_atom_site_calc_flag
_atom_site_refinement_flags
Br1 Br 0.87449(5) 0.58342(3) 0.70119(2) 0.02777(11) Uani 0.60 1 d P
Cl1 Cl 0.87449(5) 0.58342(3) 0.70119(2) 0.02777(11) Uani 0.40 1 d P
Br2 Br 0.26971(5) 0.11422(3) 0.53359(3) 0.02510(11) Uani 0.40 1 d P
Cl2 Cl 0.26971(5) 0.11422(3) 0.53359(3) 0.02510(11) Uani 0.60 1 d P
F3 F 0.4014(3) 0.16516(18) 0.81492(13) 0.0520(5) Uani 1 1 d .
F4 F 0.4477(4) 0.1018(2) 0.95004(14) 0.0786(8) Uani 1 1 d .
F5 F 0.7755(4) 0.0063(2) 0.97097(14) 0.0794(8) Uani 1 1 d .
F6 F 1.0637(4) -0.01770(18) 0.85893(15) 0.0687(7) Uani 1 1 d .
F7 F 1.0255(3) 0.05451(15) 0.72847(11) 0.0449(4) Uani 1 1 d .
F14 F 0.5024(3) 0.13182(14) 0.28106(11) 0.0476(5) Uani 1 1 d .
F15 F 0.5014(3) 0.19513(17) 0.14414(12) 0.0598(6) Uani 1 1 d .
F16 F 0.5995(3) 0.41405(17) 0.16589(12) 0.0527(5) Uani 1 1 d .
F17 F 0.6905(2) 0.56876(14) 0.32583(12) 0.0402(4) Uani 1 1 d .
F18 F 0.6940(2) 0.50600(12) 0.46214(10) 0.0326(4) Uani 1 1 d .
N1 N 0.7540(3) 0.26358(18) 0.70343(13) 0.0250(5) Uani 1 1 d .
N2 N 0.8015(3) 0.24226(18) 0.47033(14) 0.0256(5) Uani 1 1 d .
C1 C 0.6866(4) 0.1422(2) 0.68921(17) 0.0284(6) Uani 1 1 d .
H1A H 0.5478 0.1293 0.6707 0.034 Uiso 1 1 calc R
H1B H 0.7593 0.0908 0.6419 0.034 Uiso 1 1 calc R
C2 C 0.7124(4) 0.1123(2) 0.76719(17) 0.0306(6) Uani 1 1 d U
C3 C 0.5681(5) 0.1221(3) 0.82555(19) 0.0386(7) Uani 1 1 d U
C4 C 0.5899(5) 0.0880(3) 0.8944(2) 0.0511(9) Uani 1 1 d U
C5 C 0.7555(6) 0.0400(3) 0.9052(2) 0.0511(9) Uani 1 1 d U
C6 C 0.9005(5) 0.0281(3) 0.8484(2) 0.0462(8) Uani 1 1 d U
C7 C 0.8781(5) 0.0653(2) 0.78168(19) 0.0366(7) Uani 1 1 d U
C8 C 0.9676(4) 0.2880(2) 0.72584(18) 0.0314(6) Uani 1 1 d .
H8A H 1.0399 0.2354 0.6802 0.047 Uiso 1 1 calc R
H8B H 0.9961 0.2789 0.7804 0.047 Uiso 1 1 calc R
H8C H 1.0058 0.3657 0.7315 0.047 Uiso 1 1 calc R
C9 C 0.6499(4) 0.3460(2) 0.77536(17) 0.0323(6) Uani 1 1 d .
H9A H 0.6786 0.3347 0.8291 0.048 Uiso 1 1 calc R
H9B H 0.5101 0.3336 0.7621 0.048 Uiso 1 1 calc R
H9C H 0.6932 0.4233 0.7818 0.048 Uiso 1 1 calc R
C10 C 0.7016(4) 0.2851(2) 0.62266(16) 0.0269(6) Uani 1 1 d .
H10A H 0.7551 0.3615 0.6288 0.032 Uiso 1 1 calc R
H10B H 0.5590 0.2829 0.6159 0.032 Uiso 1 1 calc R
C11 C 0.7793(4) 0.1983(2) 0.54271(16) 0.0267(6) Uani 1 1 d .
H11A H 0.9067 0.1774 0.5575 0.032 Uiso 1 1 calc R
H11B H 0.6900 0.1293 0.5228 0.032 Uiso 1 1 calc R
C12 C 0.6088(4) 0.2816(2) 0.45228(17) 0.0277(6) Uani 1 1 d .
H12A H 0.5070 0.2200 0.4430 0.033 Uiso 1 1 calc R
H12B H 0.5763 0.3467 0.5035 0.033 Uiso 1 1 calc R
C13 C 0.6067(4) 0.3158(2) 0.37566(17) 0.0266(6) Uani 1 1 d .
C14 C 0.5554(4) 0.2398(2) 0.29310(19) 0.0346(6) Uani 1 1 d .
C15 C 0.5536(5) 0.2710(3) 0.22271(18) 0.0394(7) Uani 1 1 d .
C16 C 0.6021(4) 0.3818(3) 0.23400(18) 0.0361(7) Uani 1 1 d .
C17 C 0.6473(4) 0.4598(2) 0.31451(19) 0.0308(6) Uani 1 1 d .
C18 C 0.6493(4) 0.4271(2) 0.38365(17) 0.0266(6) Uani 1 1 d .
C19 C 0.9611(4) 0.3345(2) 0.49218(17) 0.0291(6) Uani 1 1 d .
H19A H 0.9264 0.3996 0.5419 0.044 Uiso 1 1 calc R
H19B H 0.9799 0.3574 0.4428 0.044 Uiso 1 1 calc R
H19C H 1.0813 0.3069 0.5061 0.044 Uiso 1 1 calc R
C20 C 0.8603(4) 0.1446(2) 0.39455(17) 0.0312(6) Uani 1 1 d .
H20A H 0.7582 0.0830 0.3790 0.047 Uiso 1 1 calc R
H20B H 0.9810 0.1183 0.4093 0.047 Uiso 1 1 calc R
H20C H 0.8800 0.1685 0.3458 0.047 Uiso 1 1 calc R
S1 S 0.99226(17) 0.37186(8) 0.02766(6) 0.0605(3) Uani 1 1 d .
O1 O 0.9019(4) 0.3224(2) -0.06082(16) 0.0642(7) Uani 1 1 d .
C21 C 1.0007(9) 0.2590(4) 0.0661(3) 0.0864(16) Uani 1 1 d .
H21A H 0.8694 0.2368 0.0777 0.130 Uiso 1 1 calc R
H21B H 1.0820 0.2839 0.1192 0.130 Uiso 1 1 calc R
H21C H 1.0552 0.1943 0.0224 0.130 Uiso 1 1 calc R
C22 C 1.2455(7) 0.3901(4) 0.0136(4) 0.0912(17) Uani 1 1 d .
H22A H 1.2695 0.4511 -0.0081 0.137 Uiso 1 1 calc R
H22B H 1.2896 0.3197 -0.0278 0.137 Uiso 1 1 calc R
H22C H 1.3163 0.4094 0.0689 0.137 Uiso 1 1 calc R

loop_
_atom_site_aniso_label
_atom_site_aniso_U_11
_atom_site_aniso_U_22
_atom_site_aniso_U_33
_atom_site_aniso_U_23
_atom_site_aniso_U_13
_atom_site_aniso_U_12
Br1 0.02239(18) 0.02928(19) 0.02901(18) 0.00796(14) 0.00071(13) 0.00024(13)
Cl1 0.02239(18) 0.02928(19) 0.02901(18) 0.00796(14) 0.00071(13) 0.00024(13)
Br2 0.01692(19) 0.0228(2) 0.0372(2) 0.01317(17) 0.00021(15) 0.00071(14)
Cl2 0.01692(19) 0.0228(2) 0.0372(2) 0.01317(17) 0.00021(15) 0.00071(14)
F3 0.0374(10) 0.0697(13) 0.0544(12) 0.0304(10) 0.0086(9) -0.0039(9)
F4 0.0783(16) 0.113(2) 0.0509(13) 0.0438(13) 0.0108(11) -0.0334(14)
F5 0.111(2) 0.0892(17) 0.0553(13) 0.0569(13) -0.0340(13) -0.0438(15)
F6 0.0830(16) 0.0587(13) 0.0767(15) 0.0409(12) -0.0307(12) 0.0044(12)
F7 0.0491(11) 0.0427(10) 0.0432(10) 0.0142(8) 0.0025(8) 0.0173(8)
F14 0.0644(12) 0.0310(9) 0.0422(10) 0.0112(8) -0.0191(9) -0.0142(8)
F15 0.0864(16) 0.0554(12) 0.0298(9) 0.0091(9) -0.0187(10) -0.0039(11)
F16 0.0640(13) 0.0671(13) 0.0410(10) 0.0354(10) 0.0012(9) 0.0114(10)
F17 0.0383(9) 0.0355(9) 0.0571(11) 0.0289(8) 0.0029(8) 0.0034(7)
F18 0.0346(9) 0.0247(8) 0.0353(8) 0.0079(7) -0.0022(7) -0.0005(7)
N1 0.0262(11) 0.0254(11) 0.0245(11) 0.0108(9) -0.0012(9) 0.0003(9)
N2 0.0268(11) 0.0247(11) 0.0256(11) 0.0097(9) 0.0004(9) 0.0006(9)
C1 0.0326(15) 0.0248(13) 0.0280(13) 0.0110(11) -0.0020(11) -0.0025(11)
C2 0.0383(16) 0.0247(13) 0.0280(13) 0.0103(11) -0.0051(12) -0.0063(11)
C3 0.0403(17) 0.0394(16) 0.0350(15) 0.0146(13) -0.0024(13) -0.0097(13)
C4 0.062(2) 0.056(2) 0.0351(16) 0.0223(15) 0.0002(15) -0.0263(17)
C5 0.071(2) 0.0494(19) 0.0405(17) 0.0310(15) -0.0198(17) -0.0237(17)
C6 0.060(2) 0.0358(16) 0.0465(18) 0.0218(14) -0.0198(16) -0.0069(15)
C7 0.0494(18) 0.0273(14) 0.0325(15) 0.0113(12) -0.0054(13) -0.0010(13)
C8 0.0272(14) 0.0352(15) 0.0329(14) 0.0148(12) -0.0043(11) -0.0025(12)
C9 0.0405(16) 0.0315(15) 0.0258(13) 0.0109(12) 0.0031(12) 0.0068(12)
C10 0.0288(14) 0.0286(14) 0.0262(13) 0.0133(11) 0.0000(11) 0.0033(11)
C11 0.0310(14) 0.0263(13) 0.0252(13) 0.0124(11) 0.0000(11) 0.0006(11)
C12 0.0250(14) 0.0295(14) 0.0300(14) 0.0130(11) -0.0015(11) -0.0004(11)
C13 0.0227(13) 0.0293(14) 0.0285(13) 0.0123(11) -0.0023(10) -0.0007(11)
C14 0.0375(16) 0.0287(15) 0.0370(16) 0.0130(12) -0.0087(12) -0.0040(12)
C15 0.0430(18) 0.0448(18) 0.0272(14) 0.0103(13) -0.0101(13) 0.0015(14)
C16 0.0355(16) 0.0487(18) 0.0326(15) 0.0248(14) -0.0006(12) 0.0054(13)
C17 0.0237(14) 0.0313(15) 0.0444(16) 0.0222(13) 0.0002(12) 0.0019(11)
C18 0.0209(13) 0.0297(14) 0.0291(13) 0.0110(11) -0.0018(10) 0.0009(11)
C19 0.0276(14) 0.0298(14) 0.0300(14) 0.0121(12) -0.0018(11) -0.0040(11)
C20 0.0368(15) 0.0277(14) 0.0263(13) 0.0064(11) 0.0014(11) 0.0048(12)
S1 0.0837(7) 0.0418(5) 0.0488(5) 0.0083(4) -0.0216(5) 0.0125(5)
O1 0.0798(19) 0.0621(16) 0.0536(15) 0.0295(13) -0.0309(13) -0.0156(14)
C21 0.155(5) 0.060(3) 0.043(2) 0.017(2) -0.025(3) 0.019(3)
C22 0.079(3) 0.063(3) 0.111(4) 0.009(3) -0.044(3) 0.010(2)

loop_
_atom_type_symbol
_atom_type_description
_atom_type_scat_dispersion_real
_atom_type_scat_dispersion_imag
_atom_type_scat_source
C C 0.0033 0.0016 'International Tables Vol C Tables 4.2.6.8 and 6.1.1.4'
H H 0.0000 0.0000 'International Tables Vol C Tables 4.2.6.8 and 6.1.1.4'
N N 0.0061 0.0033 'International Tables Vol C Tables 4.2.6.8 and 6.1.1.4'
O O 0.0106 0.0060 'International Tables Vol C Tables 4.2.6.8 and 6.1.1.4'
F F 0.0171 0.0103 'International Tables Vol C Tables 4.2.6.8 and 6.1.1.4'
S S 0.1246 0.1234 'International Tables Vol C Tables 4.2.6.8 and 6.1.1.4'
Cl Cl 0.1484 0.1585 'International Tables Vol C Tables 4.2.6.8 and 6.1.1.4'
Br Br -0.2901 2.4595 'International Tables Vol C Tables 4.2.6.8 and 6.1.1.4'

loop_
_geom_angle_atom_site_label_1
_geom_angle_atom_site_label_2
_geom_angle_atom_site_label_3
_geom_angle
C9 N1 C8 107.4(2)
C9 N1 C10 106.52(19)
C8 N1 C10 111.1(2)
C9 N1 C1 111.3(2)
C8 N1 C1 112.2(2)
C10 N1 C1 108.19(19)
C20 N2 C19 107.8(2)
C20 N2 C11 105.7(2)
C19 N2 C11 110.9(2)
C20 N2 C12 111.4(2)
C19 N2 C12 112.0(2)
C11 N2 C12 108.8(2)
C2 C1 N1 114.0(2)
C2 C1 H1A 108.8
N1 C1 H1A 108.8
C2 C1 H1B 108.8
N1 C1 H1B 108.8
H1A C1 H1B 107.7
C7 C2 C3 116.0(3)
C7 C2 C1 121.4(3)
C3 C2 C1 122.5(3)
F3 C3 C4 118.7(3)
F3 C3 C2 119.5(3)
C4 C3 C2 121.8(3)
F4 C4 C5 120.5(3)
F4 C4 C3 119.4(4)
C5 C4 C3 120.0(3)
F5 C5 C6 120.3(4)
F5 C5 C4 120.0(4)
C6 C5 C4 119.7(3)
F6 C6 C5 120.2(3)
F6 C6 C7 120.5(3)
C5 C6 C7 119.3(3)
F7 C7 C6 117.5(3)
F7 C7 C2 119.4(3)
C6 C7 C2 123.1(3)
N1 C8 H8A 109.5
N1 C8 H8B 109.5
H8A C8 H8B 109.5
N1 C8 H8C 109.5
H8A C8 H8C 109.5
H8B C8 H8C 109.5
N1 C9 H9A 109.5
N1 C9 H9B 109.5
H9A C9 H9B 109.5
N1 C9 H9C 109.5
H9A C9 H9C 109.5
H9B C9 H9C 109.5
N1 C10 C11 112.0(2)
N1 C10 H10A 109.2
C11 C10 H10A 109.2
N1 C10 H10B 109.2
C11 C10 H10B 109.2
H10A C10 H10B 107.9
N2 C11 C10 112.2(2)
N2 C11 H11A 109.2
C10 C11 H11A 109.2
N2 C11 H11B 109.2
C10 C11 H11B 109.2
H11A C11 H11B 107.9
C13 C12 N2 113.8(2)
C13 C12 H12A 108.8
N2 C12 H12A 108.8
C13 C12 H12B 108.8
N2 C12 H12B 108.8
H12A C12 H12B 107.7
C14 C13 C18 115.8(2)
C14 C13 C12 122.5(2)
C18 C13 C12 121.6(2)
F14 C14 C15 118.2(3)
F14 C14 C13 119.2(3)
C15 C14 C13 122.6(3)
F15 C15 C14 120.6(3)
F15 C15 C16 120.2(3)
C14 C15 C16 119.2(3)
F16 C16 C17 119.9(3)
F16 C16 C15 120.0(3)
C17 C16 C15 120.1(3)
F17 C17 C16 120.1(3)
F17 C17 C18 120.0(3)
C16 C17 C18 119.9(3)
F18 C18 C17 118.5(2)
F18 C18 C13 119.1(2)
C17 C18 C13 122.4(2)
N2 C19 H19A 109.5
N2 C19 H19B 109.5
H19A C19 H19B 109.5
N2 C19 H19C 109.5
H19A C19 H19C 109.5
H19B C19 H19C 109.5
N2 C20 H20A 109.5
N2 C20 H20B 109.5
H20A C20 H20B 109.5
N2 C20 H20C 109.5
H20A C20 H20C 109.5
H20B C20 H20C 109.5
O1 S1 C21 106.58(18)
O1 S1 C22 105.4(2)
C21 S1 C22 97.8(3)
S1 C21 H21A 109.5
S1 C21 H21B 109.5
H21A C21 H21B 109.5
S1 C21 H21C 109.5
H21A C21 H21C 109.5
H21B C21 H21C 109.5
S1 C22 H22A 109.5
S1 C22 H22B 109.5
H22A C22 H22B 109.5
S1 C22 H22C 109.5
H22A C22 H22C 109.5
H22B C22 H22C 109.5

loop_
_geom_bond_atom_site_label_1
_geom_bond_atom_site_label_2
_geom_bond_distance
F3 C3 1.345(4)
F4 C4 1.340(4)
F5 C5 1.328(4)
F6 C6 1.341(4)
F7 C7 1.346(4)
F14 C14 1.344(3)
F15 C15 1.341(3)
F16 C16 1.347(3)
F17 C17 1.346(3)
F18 C18 1.345(3)
N1 C9 1.504(3)
N1 C8 1.505(3)
N1 C10 1.517(3)
N1 C1 1.521(3)
N2 C20 1.497(3)
N2 C19 1.502(3)
N2 C11 1.517(3)
N2 C12 1.518(3)
C1 C2 1.499(4)
C1 H1A 0.9900
C1 H1B 0.9900
C2 C7 1.384(4)
C2 C3 1.387(4)
C3 C4 1.383(4)
C4 C5 1.371(5)
C5 C6 1.370(5)
C6 C7 1.375(4)
C8 H8A 0.9800
C8 H8B 0.9800
C8 H8C 0.9800
C9 H9A 0.9800
C9 H9B 0.9800
C9 H9C 0.9800
C10 C11 1.520(4)
C10 H10A 0.9900
C10 H10B 0.9900
C11 H11A 0.9900
C11 H11B 0.9900
C12 C13 1.498(4)
C12 H12A 0.9900
C12 H12B 0.9900
C13 C14 1.389(4)
C13 C18 1.390(4)
C14 C15 1.375(4)
C15 C16 1.375(4)
C16 C17 1.365(4)
C17 C18 1.367(4)
C19 H19A 0.9800
C19 H19B 0.9800
C19 H19C 0.9800
C20 H20A 0.9800
C20 H20B 0.9800
C20 H20C 0.9800
S1 O1 1.488(2)
S1 C21 1.783(4)
S1 C22 1.786(5)
C21 H21A 0.9800
C21 H21B 0.9800
C21 H21C 0.9800
C22 H22A 0.9800
C22 H22B 0.9800
C22 H22C 0.9800

loop_
_geom_torsion_atom_site_label_1
_geom_torsion_atom_site_label_2
_geom_torsion_atom_site_label_3
_geom_torsion_atom_site_label_4
_geom_torsion
C9 N1 C1 C2 -57.9(3)
C8 N1 C1 C2 62.5(3)
C10 N1 C1 C2 -174.6(2)
N1 C1 C2 C7 -92.6(3)
N1 C1 C2 C3 92.1(3)
C7 C2 C3 F3 -178.9(2)
C1 C2 C3 F3 -3.3(4)
C7 C2 C3 C4 0.6(4)
C1 C2 C3 C4 176.1(3)
F3 C3 C4 F4 -2.1(5)
C2 C3 C4 F4 178.5(3)
F3 C3 C4 C5 177.6(3)
C2 C3 C4 C5 -1.8(5)
F4 C4 C5 F5 0.3(5)
C3 C4 C5 F5 -179.4(3)
F4 C4 C5 C6 -179.0(3)
C3 C4 C5 C6 1.3(5)
F5 C5 C6 F6 0.0(5)
C4 C5 C6 F6 179.4(3)
F5 C5 C6 C7 -178.9(3)
C4 C5 C6 C7 0.4(5)
F6 C6 C7 F7 -0.4(4)
C5 C6 C7 F7 178.5(3)
F6 C6 C7 C2 179.4(3)
C5 C6 C7 C2 -1.7(5)
C3 C2 C7 F7 -179.0(2)
C1 C2 C7 F7 5.4(4)
C3 C2 C7 C6 1.2(4)
C1 C2 C7 C6 -174.5(3)
C9 N1 C10 C11 -173.5(2)
C8 N1 C10 C11 69.8(3)
C1 N1 C10 C11 -53.8(3)
C20 N2 C11 C10 -174.8(2)
C19 N2 C11 C10 68.7(3)
C12 N2 C11 C10 -55.0(3)
N1 C10 C11 N2 -156.8(2)
C20 N2 C12 C13 -57.8(3)
C19 N2 C12 C13 63.1(3)
C11 N2 C12 C13 -173.9(2)
N2 C12 C13 C14 89.8(3)
N2 C12 C13 C18 -92.6(3)
C18 C13 C14 F14 -176.5(2)
C12 C13 C14 F14 1.1(4)
C18 C13 C14 C15 2.4(4)
C12 C13 C14 C15 -179.9(3)
F14 C14 C15 F15 -0.4(5)
C13 C14 C15 F15 -179.4(3)
F14 C14 C15 C16 178.2(3)
C13 C14 C15 C16 -0.7(5)
F15 C15 C16 F16 -0.8(5)
C14 C15 C16 F16 -179.4(3)
F15 C15 C16 C17 177.2(3)
C14 C15 C16 C17 -1.4(5)
F16 C16 C17 F17 -0.4(4)
C15 C16 C17 F17 -178.5(3)
F16 C16 C17 C18 179.8(3)
C15 C16 C17 C18 1.8(4)
F17 C17 C18 F18 0.4(4)
C16 C17 C18 F18 -179.9(2)
F17 C17 C18 C13 -179.7(2)
C16 C17 C18 C13 0.0(4)
C14 C13 C18 F18 177.9(2)
C12 C13 C18 F18 0.2(4)
C14 C13 C18 C17 -2.0(4)
C12 C13 C18 C17 -179.7(2)
